data_7062774
loop_
_publ_author_name
'Mishra, Shivendu'
'Pandey, Dilip'
'Mishra, Kulbhushan'
'Viau, Lydie'
'Raghuvanshi, Abhinav'

_publ_section_title
;
 Copper(i) iodide coordination polymers with triazole substituted pyridine
 ligands: photophysical and electrical conductivity properties
;
_journal_issue 42
_journal_name_full 'New Journal of Chemistry'
_journal_page_first 19751
_journal_page_last 19759
_journal_paper_doi 10.1039/D3NJ02303F
_journal_volume 47
_journal_year 2023
_chemical_formula_moiety 'C7 H6 Cu I N4'
_chemical_formula_sum 'C7 H6 Cu I N4'
_chemical_formula_weight 336.60
_space_group_crystal_system monoclinic
_space_group_IT_number 14
_space_group_name_Hall '-P 2ybc'
_space_group_name_H-M_alt 'P 1 21/c 1'
_atom_sites_solution_hydrogens geom
_atom_sites_solution_primary dual
_audit_creation_date 2021-12-20
_audit_creation_method
;
Olex2 1.3
(compiled 2020.11.12 svn.r5f609507 for OlexSys, GUI svn.r6408)
;
_audit_update_record
;
2023-05-12 deposited with the CCDC.	2023-10-02 downloaded from the CCDC.
;
_cell_angle_alpha 90
_cell_angle_beta 97.980(3)
_cell_angle_gamma 90
_cell_formula_units_Z 4
_cell_length_a 4.31310(10)
_cell_length_b 16.4341(6)
_cell_length_c 12.8515(4)
_cell_measurement_reflns_used 5446
_cell_measurement_temperature 300(2)
_cell_measurement_theta_max 28.5960
_cell_measurement_theta_min 4.0280
_cell_volume 902.12(5)
_computing_cell_refinement 'CrysAlisPro 1.171.41.93a (Rigaku OD, 2020)'
_computing_data_collection 'CrysAlisPro 1.171.41.93a (Rigaku OD, 2020)'
_computing_data_reduction 'CrysAlisPro 1.171.41.93a (Rigaku OD, 2020)'
_computing_molecular_graphics 'Olex2 1.3 (Dolomanov et al., 2009)'
_computing_publication_material 'Olex2 1.3 (Dolomanov et al., 2009)'
_computing_structure_refinement 'SHELXL 2014/7 (Sheldrick, 2015)'
_computing_structure_solution 'SHELXT 2014/5 (Sheldrick, 2014)'
_diffrn_ambient_temperature 300(2)
_diffrn_detector 'CCD plate'
_diffrn_detector_area_resol_mean 16.0309
_diffrn_detector_type Eos
_diffrn_measured_fraction_theta_full 0.998
_diffrn_measured_fraction_theta_max 0.919
_diffrn_measurement_details
;
List of Runs (angles in degrees, time in seconds):

  # Type    Start    End  Width  t~exp~   \w     \q     \k     \f   Frames
#--------------------------------------------------------------------------
  1  \w     13.00  38.00   1.00   15.00    --   18.09-123.00 -51.00   25
  2  \w     14.00  51.00   1.00   15.00    --   18.09-149.00 144.00   37
  3  \w    -92.00 -63.00   1.00   15.00    --  -19.42 149.00-167.00   29
  4  \w    -74.00 -48.00   1.00   15.00    --  -19.42 123.00  28.00   26
  5  \w     -7.00  84.00   1.00   15.00    --   18.09  37.00 -30.00   91
  6  \w     49.00  76.00   1.00   15.00    --   18.09  57.00-120.00   27
  7  \w    -17.00  59.00   1.00   15.00    --   18.09 -99.00  60.00   76
  8  \w      5.00  60.00   1.00   15.00    --   18.09 -99.00-180.00   55
  9  \w    -19.00  23.00   1.00   15.00    --   18.09 -99.00   0.00   42
 10  \w     34.00  59.00   1.00   15.00    --   18.09 -99.00   0.00   25
 11  \w    -54.00  33.00   1.00   15.00    --   18.09 -37.00 150.00   87
;
_diffrn_measurement_device 'four-circle diffractometer'
_diffrn_measurement_device_type 'SuperNova, Dual, Cu at home/near, Eos'
_diffrn_measurement_method '\w scans'
_diffrn_orient_matrix_type 'CrysAlisPro convention (1999,Acta A55,543-557)'
_diffrn_orient_matrix_UB_11 0.0137214000
_diffrn_orient_matrix_UB_12 0.0419681000
_diffrn_orient_matrix_UB_13 0.0127357000
_diffrn_orient_matrix_UB_21 -0.0176879000
_diffrn_orient_matrix_UB_22 -0.0090475000
_diffrn_orient_matrix_UB_23 0.0528248000
_diffrn_orient_matrix_UB_31 0.1644986000
_diffrn_orient_matrix_UB_32 -0.0044813000
_diffrn_orient_matrix_UB_33 0.0124230000
_diffrn_radiation_monochromator mirror
_diffrn_radiation_probe x-ray
_diffrn_radiation_type 'Mo K\a'
_diffrn_radiation_wavelength 0.71073
_diffrn_reflns_av_R_equivalents 0.0464
_diffrn_reflns_av_unetI/netI 0.0360
_diffrn_reflns_Laue_measured_fraction_full 0.998
_diffrn_reflns_Laue_measured_fraction_max 0.919
_diffrn_reflns_limit_h_max 5
_diffrn_reflns_limit_h_min -5
_diffrn_reflns_limit_k_max 22
_diffrn_reflns_limit_k_min -21
_diffrn_reflns_limit_l_max 17
_diffrn_reflns_limit_l_min -13
_diffrn_reflns_number 9303
_diffrn_reflns_point_group_measured_fraction_full 0.998
_diffrn_reflns_point_group_measured_fraction_max 0.919
_diffrn_reflns_theta_full 25.242
_diffrn_reflns_theta_max 29.171
_diffrn_reflns_theta_min 3.201
_diffrn_source 'micro-focus sealed X-ray tube'
_diffrn_source_type 'SuperNova (Mo) X-ray Source'
_exptl_absorpt_coefficient_mu 5.796
_exptl_absorpt_correction_T_max 1.00000
_exptl_absorpt_correction_T_min 0.60236
_exptl_absorpt_correction_type multi-scan
_exptl_absorpt_process_details
;
CrysAlisPro 1.171.41.93a (Rigaku Oxford Diffraction, 2020)
Empirical absorption correction using spherical harmonics,
implemented in SCALE3 ABSPACK scaling algorithm.
;
_exptl_crystal_colour 'clear yellowish yellow'
_exptl_crystal_colour_lustre clear
_exptl_crystal_colour_modifier yellowish
_exptl_crystal_colour_primary yellow
_exptl_crystal_density_diffrn 2.478
_exptl_crystal_description block
_exptl_crystal_F_000 632
_exptl_crystal_preparation 'Copper iodide in aqueous KI and ligand in ethanol'
_exptl_crystal_recrystallization_method Layering
_exptl_crystal_size_max 0.5
_exptl_crystal_size_mid 0.3
_exptl_crystal_size_min 0.2
_refine_diff_density_max 1.013
_refine_diff_density_min -0.731
_refine_diff_density_rms 0.125
_refine_ls_extinction_method none
_refine_ls_goodness_of_fit_ref 1.056
_refine_ls_hydrogen_treatment constr
_refine_ls_matrix_type full
_refine_ls_number_parameters 118
_refine_ls_number_reflns 2236
_refine_ls_number_restraints 0
_refine_ls_restrained_S_all 1.056
_refine_ls_R_factor_all 0.0351
_refine_ls_R_factor_gt 0.0292
_refine_ls_shift/su_max 0.001
_refine_ls_shift/su_mean 0.000
_refine_ls_structure_factor_coef Fsqd
_refine_ls_weighting_details 'w=1/[\s^2^(Fo^2^)+(0.0311P)^2^+0.2890P] where P=(Fo^2^+2Fc^2^)/3'
_refine_ls_weighting_scheme calc
_refine_ls_wR_factor_gt 0.0656
_refine_ls_wR_factor_ref 0.0698
_reflns_Friedel_coverage 0.000
_reflns_number_gt 1981
_reflns_number_total 2236
_reflns_threshold_expression 'I > 2\s(I)'
_cod_data_source_file d3nj02303f2.cif
_cod_data_source_block red25
_cod_depositor_comments 'Adding full bibliography for 7062773--7062775.cif.'
_cod_database_code 7062774
_shelx_shelxl_version_number 2014/7
_shelx_space_group_comment
;
The symmetry employed for this shelxl refinement is uniquely defined
by the following loop, which should always be used as a source of
symmetry information in preference to the above space-group names.
They are only intended as comments.
;
_shelx_estimated_absorpt_t_max 0.390
_shelx_estimated_absorpt_t_min 0.160
_reflns_odcompleteness_completeness 99.69
_reflns_odcompleteness_iscentric 1
_reflns_odcompleteness_theta 26.32
_olex2_refinement_description
;
1. Fixed Uiso
 At 1.2 times of:
  All C(H) groups
2.a Aromatic/amide H refined with riding coordinates:
 C1(H1), C2(H2), C4(H4), C5(H5), C6(H6), C7(H7)
;
_olex2_submission_special_instructions 'No special instructions were received'
_oxdiff_exptl_absorpt_empirical_details
;
Empirical correction (ABSPACK) includes:
- Absorption correction using spherical harmonics
- Frame scaling
;
_oxdiff_exptl_absorpt_empirical_full_max 2.117
_oxdiff_exptl_absorpt_empirical_full_min 0.287

loop_
_space_group_symop_operation_xyz
'x, y, z'
'-x, y+1/2, -z+1/2'
'-x, -y, -z'
'x, -y-1/2, z-1/2'

loop_
_atom_site_label
_atom_site_type_symbol
_atom_site_fract_x
_atom_site_fract_y
_atom_site_fract_z
_atom_site_U_iso_or_equiv
_atom_site_adp_type
_atom_site_occupancy
_atom_site_site_symmetry_order
_atom_site_calc_flag
_atom_site_refinement_flags_posn
_atom_site_refinement_flags_adp
_atom_site_refinement_flags_occupancy
_atom_site_disorder_assembly
_atom_site_disorder_group
I1 I 0.02536(4) 0.79503(2) 0.60898(2) 0.03235(10) Uani 1 1 d . . . . .
Cu1 Cu 0.47152(10) 0.77189(3) 0.48982(4) 0.03544(13) Uani 1 1 d . . . . .
N1 N 0.5329(6) 0.3607(2) 0.1215(2) 0.0324(7) Uani 1 1 d . . . . .
N2 N 0.3946(6) 0.54509(18) 0.3362(2) 0.0290(6) Uani 1 1 d . . . . .
N3 N 0.2097(7) 0.5303(2) 0.4124(2) 0.0408(7) Uani 1 1 d . . . . .
N4 N 0.4092(6) 0.65753(18) 0.4282(2) 0.0311(6) Uani 1 1 d . . . . .
C1 C 0.6375(9) 0.4364(2) 0.1107(3) 0.0381(8) Uani 1 1 d . . . . .
H1 H 0.7451 0.4470 0.0543 0.046 Uiso 1 1 calc R U . . .
C2 C 0.5963(9) 0.4994(2) 0.1776(3) 0.0393(9) Uani 1 1 d . . . . .
H2 H 0.6683 0.5514 0.1658 0.047 Uiso 1 1 calc R U . . .
C3 C 0.4437(7) 0.4828(2) 0.2635(2) 0.0281(7) Uani 1 1 d . . . . .
C4 C 0.3414(9) 0.4056(2) 0.2783(3) 0.0415(9) Uani 1 1 d . . . . .
H4 H 0.2419 0.3928 0.3359 0.050 Uiso 1 1 calc R U . . .
C5 C 0.3899(9) 0.3472(2) 0.2052(3) 0.0425(9) Uani 1 1 d . . . . .
H5 H 0.3179 0.2948 0.2151 0.051 Uiso 1 1 calc R U . . .
C6 C 0.5086(8) 0.6208(2) 0.3473(3) 0.0321(7) Uani 1 1 d . . . . .
H6 H 0.6398 0.6443 0.3041 0.039 Uiso 1 1 calc R U . . .
C7 C 0.2265(7) 0.5991(2) 0.4648(3) 0.0358(8) Uani 1 1 d . . . . .
H7 H 0.1220 0.6075 0.5225 0.043 Uiso 1 1 calc R U . . .

loop_
_atom_site_aniso_label
_atom_site_aniso_U_11
_atom_site_aniso_U_22
_atom_site_aniso_U_33
_atom_site_aniso_U_23
_atom_site_aniso_U_13
_atom_site_aniso_U_12
I1 0.02575(13) 0.03952(18) 0.03335(15) -0.00524(9) 0.00967(9) -0.00013(7)
Cu1 0.0442(2) 0.0294(3) 0.0349(3) 0.00148(19) 0.01314(19) -0.00143(18)
N1 0.0407(15) 0.0291(19) 0.0285(15) -0.0039(12) 0.0087(12) -0.0015(11)
N2 0.0296(12) 0.0291(17) 0.0299(14) -0.0011(12) 0.0094(11) -0.0009(11)
N3 0.0453(16) 0.038(2) 0.0439(17) -0.0082(15) 0.0230(13) -0.0066(13)
N4 0.0337(13) 0.0293(18) 0.0308(15) -0.0016(13) 0.0067(11) 0.0000(11)
C1 0.0500(19) 0.035(2) 0.0328(19) -0.0001(16) 0.0183(15) -0.0017(16)
C2 0.054(2) 0.029(2) 0.039(2) -0.0023(16) 0.0185(17) -0.0102(16)
C3 0.0301(14) 0.0281(19) 0.0260(16) 0.0006(13) 0.0032(12) 0.0013(12)
C4 0.061(2) 0.033(2) 0.036(2) -0.0042(16) 0.0256(17) -0.0070(16)
C5 0.064(2) 0.024(2) 0.043(2) -0.0031(17) 0.0215(18) -0.0057(16)
C6 0.0393(16) 0.029(2) 0.0297(17) -0.0012(15) 0.0098(14) -0.0023(14)
C7 0.0363(16) 0.036(2) 0.0374(19) -0.0076(16) 0.0149(15) -0.0015(14)

loop_
_atom_type_symbol
_atom_type_description
_atom_type_scat_dispersion_real
_atom_type_scat_dispersion_imag
_atom_type_scat_source
C C 0.0033 0.0016 'International Tables Vol C Tables 4.2.6.8 and 6.1.1.4'
H H 0.0000 0.0000 'International Tables Vol C Tables 4.2.6.8 and 6.1.1.4'
Cu Cu 0.3201 1.2651 'International Tables Vol C Tables 4.2.6.8 and 6.1.1.4'
I I -0.4742 1.8119 'International Tables Vol C Tables 4.2.6.8 and 6.1.1.4'
N N 0.0061 0.0033 'International Tables Vol C Tables 4.2.6.8 and 6.1.1.4'

loop_
_geom_angle_atom_site_label_1
_geom_angle_atom_site_label_2
_geom_angle_atom_site_label_3
_geom_angle
_geom_angle_site_symmetry_1
_geom_angle_site_symmetry_3
_geom_angle_publ_flag
Cu1 I1 Cu1 108.115(17) . 1_455 ?
I1 Cu1 I1 108.115(17) . 1_655 ?
N1 Cu1 I1 102.69(8) 2_655 1_655 ?
N1 Cu1 I1 111.44(8) 2_655 . ?
N1 Cu1 N4 113.46(12) 2_655 . ?
N4 Cu1 I1 114.27(8) . 1_655 ?
N4 Cu1 I1 106.83(8) . . ?
C1 N1 Cu1 124.3(2) . 2_645 ?
C5 N1 Cu1 119.1(3) . 2_645 ?
C5 N1 C1 116.2(3) . . ?
N3 N2 C3 119.8(3) . . ?
C6 N2 N3 109.3(3) . . ?
C6 N2 C3 130.8(3) . . ?
C7 N3 N2 102.6(3) . . ?
C6 N4 Cu1 133.2(3) . . ?
C6 N4 C7 102.4(3) . . ?
C7 N4 Cu1 124.3(2) . . ?
N1 C1 H1 117.9 . . ?
N1 C1 C2 124.2(3) . . ?
C2 C1 H1 117.9 . . ?
C1 C2 H2 121.1 . . ?
C1 C2 C3 117.9(3) . . ?
C3 C2 H2 121.1 . . ?
C2 C3 N2 120.8(3) . . ?
C4 C3 N2 119.8(3) . . ?
C4 C3 C2 119.4(3) . . ?
C3 C4 H4 121.0 . . ?
C3 C4 C5 118.0(3) . . ?
C5 C4 H4 121.0 . . ?
N1 C5 C4 124.4(4) . . ?
N1 C5 H5 117.8 . . ?
C4 C5 H5 117.8 . . ?
N2 C6 H6 124.6 . . ?
N4 C6 N2 110.8(3) . . ?
N4 C6 H6 124.6 . . ?
N3 C7 N4 114.9(3) . . ?
N3 C7 H7 122.5 . . ?
N4 C7 H7 122.5 . . ?

loop_
_geom_bond_atom_site_label_1
_geom_bond_atom_site_label_2
_geom_bond_distance
_geom_bond_site_symmetry_2
_geom_bond_publ_flag
I1 Cu1 2.6478(5) . ?
I1 Cu1 2.6796(5) 1_455 ?
Cu1 I1 2.6796(5) 1_655 ?
Cu1 N1 2.042(3) 2_655 ?
Cu1 N4 2.043(3) . ?
N1 Cu1 2.042(3) 2_645 ?
N1 C1 1.336(5) . ?
N1 C5 1.331(4) . ?
N2 N3 1.368(4) . ?
N2 C3 1.420(4) . ?
N2 C6 1.337(5) . ?
N3 C7 1.313(5) . ?
N4 C6 1.324(4) . ?
N4 C7 1.366(5) . ?
C1 H1 0.9300 . ?
C1 C2 1.373(5) . ?
C2 H2 0.9300 . ?
C2 C3 1.389(4) . ?
C3 C4 1.366(5) . ?
C4 H4 0.9300 . ?
C4 C5 1.380(5) . ?
C5 H5 0.9300 . ?
C6 H6 0.9300 . ?
C7 H7 0.9300 . ?

loop_
_geom_torsion_atom_site_label_1
_geom_torsion_atom_site_label_2
_geom_torsion_atom_site_label_3
_geom_torsion_atom_site_label_4
_geom_torsion
_geom_torsion_site_symmetry_1
_geom_torsion_site_symmetry_2
_geom_torsion_site_symmetry_3
_geom_torsion_site_symmetry_4
_geom_torsion_publ_flag
Cu1 N1 C1 C2 169.4(3) 2_645 . . . ?
Cu1 N1 C5 C4 -171.1(3) 2_645 . . . ?
Cu1 N4 C6 N2 -177.8(2) . . . . ?
Cu1 N4 C7 N3 178.1(2) . . . . ?
N1 C1 C2 C3 1.9(6) . . . . ?
N2 N3 C7 N4 0.0(4) . . . . ?
N2 C3 C4 C5 179.2(3) . . . . ?
N3 N2 C3 C2 171.6(3) . . . . ?
N3 N2 C3 C4 -8.7(5) . . . . ?
N3 N2 C6 N4 0.3(4) . . . . ?
C1 N1 C5 C4 1.0(6) . . . . ?
C1 C2 C3 N2 179.7(3) . . . . ?
C1 C2 C3 C4 0.0(5) . . . . ?
C2 C3 C4 C5 -1.2(6) . . . . ?
C3 N2 N3 C7 178.3(3) . . . . ?
C3 N2 C6 N4 -177.9(3) . . . . ?
C3 C4 C5 N1 0.7(6) . . . . ?
C5 N1 C1 C2 -2.3(5) . . . . ?
C6 N2 N3 C7 -0.1(4) . . . . ?
C6 N2 C3 C2 -10.3(5) . . . . ?
C6 N2 C3 C4 169.3(4) . . . . ?
C6 N4 C7 N3 0.2(4) . . . . ?
C7 N4 C6 N2 -0.3(4) . . . . ?
